data_2228554
loop_
_publ_author_name
'Yuste, Consuelo'
'Ramos Silva, Manuela'
'Ghadermazi, Mohammad'
'Feizi, Fariba'
'Motieiyan, Elham'

_publ_section_title
;
 Phenylhydrazinium
 (6-carboxypyridine-2-carboxylato)(pyridine-2,6-dicarboxylato)cobaltate(II)--pyridine-2,6-dicarboxylic
 acid--water (1/1/3)
;
_journal_coeditor_code SI2309
_journal_issue 12
_journal_name_full 'Acta Crystallographica Section E'
_journal_page_first m1643
_journal_page_last m1644
_journal_paper_doi 10.1107/S1600536810048191
_journal_volume 66
_journal_year 2010
_chemical_formula_iupac '(C6 H9 N2) [Co (C7 H3 N1 O4) (C7 H4 N1 O4)], C7 H5 N O4, 3H2 O'
_chemical_formula_moiety 'C6 H9 N2 +, C14 H7 Co N2 O8 -, C7 H5 N O4, 3(H2 O)'
_chemical_formula_sum 'C27 H27 Co N5 O15'
_chemical_formula_weight 720.47
_chemical_name_systematic
;
Phenylhydrazinium
(6-carboxypyridine-2-carboxylato)(pyridine-2,6-dicarboxylato)cobaltate(II)-
pyridine-2,6-dicarboxylic acid--water (1/1/3)
;
_space_group_IT_number 2
_symmetry_cell_setting triclinic
_symmetry_space_group_name_Hall '-P 1'
_symmetry_space_group_name_H-M 'P -1'
_atom_sites_solution_hydrogens geom
_atom_sites_solution_primary direct
_atom_sites_solution_secondary difmap
_audit_creation_method SHELXL-97
_cell_angle_alpha 101.080(2)
_cell_angle_beta 91.351(3)
_cell_angle_gamma 98.749(3)
_cell_formula_units_Z 2
_cell_length_a 8.8019(4)
_cell_length_b 12.2378(5)
_cell_length_c 14.6559(7)
_cell_measurement_reflns_used 8005
_cell_measurement_temperature 293(2)
_cell_measurement_theta_max 25.23
_cell_measurement_theta_min 2.80
_cell_volume 1528.95(12)
_computing_cell_refinement 'SAINT (Bruker, 2003)'
_computing_data_collection 'APEX2 (Bruker, 2003)'
_computing_data_reduction 'SAINT (Bruker, 2003)'
_computing_molecular_graphics 'ORTEPII (Johnson, 1976)'
_computing_publication_material 'SHELXL97 (Sheldrick, 2008)'
_computing_structure_refinement 'SHELXL97 (Sheldrick, 2008)'
_computing_structure_solution 'SHELXS97 (Sheldrick, 2008)'
_diffrn_ambient_temperature 293(2)
_diffrn_measured_fraction_theta_full 0.992
_diffrn_measured_fraction_theta_max 0.992
_diffrn_measurement_device_type 'Bruker APEX CCD area-detector'
_diffrn_measurement_method '\f and \w'
_diffrn_radiation_monochromator graphite
_diffrn_radiation_source 'fine-focus sealed tube'
_diffrn_radiation_type MoK\a
_diffrn_radiation_wavelength 0.71073
_diffrn_reflns_av_R_equivalents 0.0379
_diffrn_reflns_av_sigmaI/netI 0.0353
_diffrn_reflns_limit_h_max 10
_diffrn_reflns_limit_h_min -10
_diffrn_reflns_limit_k_max 14
_diffrn_reflns_limit_k_min -14
_diffrn_reflns_limit_l_max 17
_diffrn_reflns_limit_l_min -17
_diffrn_reflns_number 27004
_diffrn_reflns_theta_full 25.28
_diffrn_reflns_theta_max 25.28
_diffrn_reflns_theta_min 1.72
_exptl_absorpt_coefficient_mu 0.644
_exptl_absorpt_correction_T_max 0.999
_exptl_absorpt_correction_T_min 0.825
_exptl_absorpt_correction_type multi-scan
_exptl_absorpt_process_details '(SADABS; Sheldrick, 2000)'
_exptl_crystal_colour brown
_exptl_crystal_density_diffrn 1.565
_exptl_crystal_density_method 'not measured'
_exptl_crystal_description block
_exptl_crystal_F_000 742
_exptl_crystal_size_max 0.25
_exptl_crystal_size_mid 0.12
_exptl_crystal_size_min 0.12
_refine_diff_density_max 0.711
_refine_diff_density_min -0.779
_refine_ls_extinction_method none
_refine_ls_goodness_of_fit_ref 1.132
_refine_ls_hydrogen_treatment mixed
_refine_ls_matrix_type full
_refine_ls_number_parameters 462
_refine_ls_number_reflns 5526
_refine_ls_number_restraints 6
_refine_ls_restrained_S_all 1.132
_refine_ls_R_factor_all 0.0673
_refine_ls_R_factor_gt 0.0427
_refine_ls_shift/su_max 0.002
_refine_ls_shift/su_mean 0.000
_refine_ls_structure_factor_coef Fsqd
_refine_ls_weighting_details 'calc w=1/[\s^2^(Fo^2^)+(0.1037P)^2^+0.0000P] where P=(Fo^2^+2Fc^2^)/3'
_refine_ls_weighting_scheme calc
_refine_ls_wR_factor_gt 0.1288
_refine_ls_wR_factor_ref 0.1666
_reflns_number_gt 4198
_reflns_number_total 5526
_reflns_threshold_expression I>2\s(I)
_cod_data_source_file si2309.cif
_cod_data_source_block I
_cod_database_code 2228554
_cod_database_fobs_code 2228554

loop_
_symmetry_equiv_pos_as_xyz
'x, y, z'
'-x, -y, -z'

loop_
_atom_site_type_symbol
_atom_site_label
_atom_site_fract_x
_atom_site_fract_y
_atom_site_fract_z
_atom_site_U_iso_or_equiv
_atom_site_adp_type
_atom_site_calc_flag
_atom_site_refinement_flags
_atom_site_occupancy
_atom_site_disorder_assembly
_atom_site_disorder_group
_atom_site_attached_hydrogens
Co Co1 0.08241(5) 0.11526(3) 0.27416(3) 0.03986(15) Uani d . 1 . . 0
N N1 0.0353(3) 0.20143(19) 0.17546(17) 0.0321(5) Uani d . 1 . . 0
N N2 0.1315(3) 0.0232(2) 0.36950(16) 0.0333(6) Uani d . 1 . . 0
O O1 0.1988(3) 0.04183(18) 0.15618(15) 0.0439(5) Uani d . 1 . . 0
O O2 0.2202(3) 0.03896(18) 0.00472(16) 0.0467(6) Uani d . 1 . . 0
O O3 -0.0290(3) 0.2509(2) 0.34757(17) 0.0604(7) Uani d . 1 . . 0
O O4 -0.1504(3) 0.3913(2) 0.32449(19) 0.0718(8) Uani d . 1 . . 0
O O5 -0.1078(3) -0.0133(2) 0.25722(17) 0.0549(6) Uani d . 1 . . 0
O O6 -0.2095(3) -0.1669(2) 0.30695(18) 0.0554(6) Uani d . 1 . . 0
O O7 0.3082(3) 0.2062(2) 0.35125(17) 0.0533(6) Uani d . 1 . . 0
O O8 0.4774(3) 0.1909(2) 0.46295(19) 0.0645(7) Uani d . 1 . . 0
H H8 0.5193 0.2522 0.4538 0.097 Uiso calc R 1 . . 0
O O13 0.7224(4) 0.5896(2) 0.2939(2) 0.0735(8) Uani d D 1 . . 0
H H13A 0.767(4) 0.6505(12) 0.328(2) 0.110 Uiso d D 1 . . 0
H H13B 0.765(3) 0.5383(15) 0.310(3) 0.110 Uiso d D 1 . . 0
O O14 0.6225(4) 0.3733(3) 0.4384(2) 0.0911(10) Uani d D 1 . . 0
H H14A 0.696(2) 0.384(3) 0.4033(16) 0.137 Uiso d D 1 . . 0
H H14B 0.606(4) 0.4388(13) 0.464(3) 0.137 Uiso d D 1 . . 0
O O15 0.7032(9) 0.5579(4) 0.5692(4) 0.111(3) Uani d P 0.600(6) . . 2
O O16 0.0711(12) 0.3917(6) 0.5180(5) 0.100(4) Uani d P 0.400(6) . . 2
C C1 0.1723(3) 0.0746(2) 0.0823(2) 0.0344(7) Uani d . 1 . . 0
C C2 0.0767(3) 0.1683(2) 0.0894(2) 0.0315(6) Uani d . 1 . . 0
C C3 0.0373(4) 0.2194(3) 0.0181(2) 0.0388(7) Uani d . 1 . . 0
H H3 0.0651 0.1947 -0.0424 0.047 Uiso calc R 1 . . 0
C C4 -0.0448(4) 0.3087(3) 0.0388(2) 0.0430(8) Uani d . 1 . . 0
H H4 -0.0725 0.3448 -0.0079 0.052 Uiso calc R 1 . . 0
C C5 -0.0851(4) 0.3435(3) 0.1288(2) 0.0437(8) Uani d . 1 . . 0
H H5 -0.1393 0.4035 0.1437 0.052 Uiso calc R 1 . . 0
C C6 -0.0434(3) 0.2873(2) 0.1966(2) 0.0355(7) Uani d . 1 . . 0
C C7 -0.0777(4) 0.3123(3) 0.2975(2) 0.0472(8) Uani d . 1 . . 0
C C8 -0.1070(4) -0.0855(3) 0.3071(2) 0.0413(8) Uani d . 1 . . 0
C C9 0.0315(3) -0.0679(2) 0.3749(2) 0.0357(7) Uani d . 1 . . 0
C C10 0.0559(4) -0.1344(3) 0.4379(2) 0.0417(8) Uani d . 1 . . 0
H H10 -0.0138 -0.1988 0.4404 0.050 Uiso calc R 1 . . 0
C C11 0.1854(4) -0.1037(3) 0.4969(2) 0.0465(8) Uani d . 1 . . 0
H H11 0.2037 -0.1474 0.5401 0.056 Uiso calc R 1 . . 0
C C12 0.2878(4) -0.0085(3) 0.4920(2) 0.0438(8) Uani d . 1 . . 0
H H12 0.3755 0.0137 0.5318 0.053 Uiso calc R 1 . . 0
C C13 0.2571(3) 0.0526(3) 0.4267(2) 0.0388(7) Uani d . 1 . . 0
C C14 0.3519(4) 0.1574(3) 0.4096(2) 0.0441(8) Uani d . 1 . . 0
N N3 0.5452(3) 0.71742(19) 0.98841(17) 0.0336(6) Uani d . 1 . . 0
O O9 0.3803(3) 0.88505(18) 1.00552(14) 0.0423(5) Uani d . 1 . . 0
H H9 0.3352 0.9391 1.0061 0.063 Uiso calc R 1 . . 0
O O10 0.3851(3) 0.88449(19) 0.85355(16) 0.0494(6) Uani d . 1 . . 0
O O11 0.6360(3) 0.6510(2) 1.14056(17) 0.0620(7) Uani d . 1 . . 0
H H11A 0.6807 0.6353 1.1849 0.093 Uiso calc R 1 . . 0
O O12 0.7558(3) 0.5215(2) 1.0602(2) 0.0749(8) Uani d . 1 . . 0
C C16 0.4987(3) 0.7465(2) 0.9112(2) 0.0354(7) Uani d . 1 . . 0
C C17 0.5231(4) 0.6919(3) 0.8224(2) 0.0458(8) Uani d . 1 . . 0
H H17 0.4890 0.7164 0.7704 0.055 Uiso calc R 1 . . 0
C C18 0.5987(4) 0.6008(3) 0.8129(3) 0.0550(9) Uani d . 1 . . 0
H H18 0.6161 0.5617 0.7541 0.066 Uiso calc R 1 . . 0
C C19 0.6486(4) 0.5682(3) 0.8917(3) 0.0475(8) Uani d . 1 . . 0
H H19 0.7006 0.5068 0.8872 0.057 Uiso calc R 1 . . 0
C C20 0.6203(3) 0.6280(2) 0.9773(2) 0.0378(7) Uani d . 1 . . 0
C C15 0.4154(3) 0.8466(2) 0.9206(2) 0.0353(7) Uani d . 1 . . 0
C C21 0.6782(4) 0.5948(3) 1.0634(3) 0.0456(8) Uani d . 1 . . 0
N N4 0.5745(3) 0.8905(2) 0.17482(17) 0.0379(6) Uani d . 1 . . 0
H H4A 0.6351 0.8616 0.2101 0.057 Uiso calc R 1 . . 0
H H4B 0.6256 0.9537 0.1619 0.057 Uiso calc R 1 . . 0
H H4C 0.5459 0.8410 0.1221 0.057 Uiso calc R 1 . . 0
N N5 0.4388(3) 0.9152(2) 0.22451(19) 0.0416(6) Uani d . 1 . . 0
H H5A 0.373(4) 0.950(3) 0.186(2) 0.050 Uiso d . 1 . . 0
C C22 0.3461(4) 0.8152(2) 0.2400(2) 0.0367(7) Uani d . 1 . . 0
C C23 0.1992(4) 0.7818(3) 0.1991(2) 0.0488(9) Uani d . 1 . . 0
H H23 0.1624 0.8224 0.1582 0.059 Uiso calc R 1 . . 0
C C24 0.1081(4) 0.6894(3) 0.2185(3) 0.0580(10) Uani d . 1 . . 0
H H24 0.0091 0.6677 0.1910 0.070 Uiso calc R 1 . . 0
C C25 0.1611(5) 0.6277(3) 0.2787(3) 0.0599(11) Uani d . 1 . . 0
H H25 0.0990 0.5644 0.2913 0.072 Uiso calc R 1 . . 0
C C26 0.3070(5) 0.6615(3) 0.3196(3) 0.0566(10) Uani d . 1 . . 0
H H26 0.3432 0.6208 0.3606 0.068 Uiso calc R 1 . . 0
C C27 0.4004(4) 0.7545(3) 0.3010(2) 0.0483(8) Uani d . 1 . . 0
H H27 0.4991 0.7765 0.3290 0.058 Uiso calc R 1 . . 0

loop_
_atom_site_aniso_label
_atom_site_aniso_U_11
_atom_site_aniso_U_22
_atom_site_aniso_U_33
_atom_site_aniso_U_12
_atom_site_aniso_U_13
_atom_site_aniso_U_23
Co1 0.0464(3) 0.0381(2) 0.0397(3) 0.0132(2) 0.0000(2) 0.01435(19)
N1 0.0308(12) 0.0296(12) 0.0389(14) 0.0099(10) 0.0025(11) 0.0103(10)
N2 0.0325(13) 0.0362(13) 0.0320(13) 0.0088(11) 0.0009(11) 0.0062(10)
O1 0.0504(13) 0.0434(12) 0.0459(13) 0.0248(10) 0.0005(10) 0.0152(10)
O2 0.0571(14) 0.0433(12) 0.0446(13) 0.0251(11) 0.0051(11) 0.0068(10)
O3 0.0909(19) 0.0574(15) 0.0440(14) 0.0353(14) 0.0181(13) 0.0174(12)
O4 0.104(2) 0.0577(15) 0.0709(18) 0.0476(15) 0.0441(16) 0.0228(13)
O5 0.0472(14) 0.0600(15) 0.0607(15) 0.0037(12) -0.0168(12) 0.0258(13)
O6 0.0474(14) 0.0505(14) 0.0652(16) -0.0032(12) -0.0096(12) 0.0138(12)
O7 0.0584(15) 0.0524(14) 0.0492(14) -0.0025(12) -0.0069(12) 0.0202(12)
O8 0.0483(15) 0.0739(19) 0.0680(17) -0.0122(13) -0.0157(13) 0.0254(15)
O13 0.090(2) 0.0642(17) 0.0686(19) 0.0135(16) -0.0180(16) 0.0220(15)
O14 0.097(2) 0.076(2) 0.088(2) -0.0165(18) 0.0360(19) 0.0076(18)
O15 0.196(7) 0.056(3) 0.082(4) 0.050(4) -0.017(4) -0.006(3)
O16 0.175(9) 0.061(5) 0.050(5) -0.001(5) -0.032(5) -0.002(4)
C1 0.0299(15) 0.0291(15) 0.0440(18) 0.0072(12) -0.0010(13) 0.0050(13)
C2 0.0296(14) 0.0272(14) 0.0377(17) 0.0064(12) -0.0018(12) 0.0055(12)
C3 0.0424(17) 0.0395(17) 0.0370(17) 0.0112(14) 0.0000(14) 0.0102(14)
C4 0.0484(19) 0.0414(17) 0.0454(19) 0.0167(15) -0.0020(15) 0.0170(15)
C5 0.0425(18) 0.0367(16) 0.058(2) 0.0165(14) 0.0052(16) 0.0165(15)
C6 0.0357(16) 0.0267(14) 0.0470(18) 0.0088(12) 0.0075(14) 0.0111(13)
C7 0.057(2) 0.0402(18) 0.050(2) 0.0163(16) 0.0156(17) 0.0155(15)
C8 0.0385(17) 0.0402(18) 0.0445(19) 0.0089(15) -0.0032(14) 0.0055(15)
C9 0.0366(16) 0.0356(16) 0.0352(16) 0.0121(13) 0.0035(13) 0.0028(13)
C10 0.0446(18) 0.0393(17) 0.0446(19) 0.0113(14) 0.0047(15) 0.0126(14)
C11 0.0488(19) 0.053(2) 0.0465(19) 0.0175(16) 0.0058(16) 0.0241(16)
C12 0.0386(17) 0.062(2) 0.0354(17) 0.0181(16) -0.0019(14) 0.0139(15)
C13 0.0322(16) 0.0497(18) 0.0360(17) 0.0120(14) 0.0028(13) 0.0081(14)
C14 0.0376(18) 0.052(2) 0.0418(19) 0.0032(15) 0.0008(15) 0.0095(16)
N3 0.0318(13) 0.0267(12) 0.0436(15) 0.0073(10) 0.0022(11) 0.0081(10)
O9 0.0508(13) 0.0435(12) 0.0390(12) 0.0241(10) 0.0050(10) 0.0109(10)
O10 0.0688(16) 0.0441(13) 0.0418(13) 0.0214(12) 0.0017(11) 0.0150(10)
O11 0.0911(19) 0.0541(14) 0.0491(15) 0.0348(14) -0.0068(14) 0.0137(12)
O12 0.090(2) 0.0721(17) 0.083(2) 0.0550(16) 0.0105(16) 0.0316(15)
C16 0.0360(16) 0.0297(15) 0.0401(17) 0.0055(13) 0.0023(13) 0.0058(13)
C17 0.053(2) 0.0431(18) 0.0412(19) 0.0128(16) 0.0045(16) 0.0041(15)
C18 0.065(2) 0.049(2) 0.049(2) 0.0212(18) 0.0111(18) -0.0050(17)
C19 0.0490(19) 0.0331(16) 0.060(2) 0.0140(15) 0.0082(17) 0.0027(15)
C20 0.0343(16) 0.0282(15) 0.0509(19) 0.0073(13) 0.0026(14) 0.0063(13)
C15 0.0331(16) 0.0316(15) 0.0415(18) 0.0046(13) 0.0010(13) 0.0085(13)
C21 0.0457(19) 0.0328(16) 0.062(2) 0.0110(15) 0.0006(16) 0.0145(15)
N4 0.0375(14) 0.0356(13) 0.0411(15) 0.0069(11) -0.0027(11) 0.0089(11)
N5 0.0447(15) 0.0362(14) 0.0466(16) 0.0124(12) 0.0043(13) 0.0095(12)
C22 0.0430(17) 0.0337(16) 0.0337(16) 0.0103(14) 0.0060(14) 0.0032(13)
C23 0.048(2) 0.049(2) 0.048(2) 0.0101(17) -0.0021(16) 0.0062(16)
C24 0.048(2) 0.056(2) 0.065(3) 0.0004(18) 0.0050(18) 0.0026(19)
C25 0.072(3) 0.041(2) 0.061(2) -0.0036(19) 0.025(2) 0.0023(18)
C26 0.081(3) 0.046(2) 0.046(2) 0.014(2) 0.0116(19) 0.0153(16)
C27 0.055(2) 0.049(2) 0.0430(19) 0.0095(17) -0.0043(16) 0.0129(16)

loop_
_atom_type_symbol
_atom_type_description
_atom_type_scat_dispersion_real
_atom_type_scat_dispersion_imag
_atom_type_scat_source
C C 0.0033 0.0016 'International Tables Vol C Tables 4.2.6.8 and 6.1.1.4'
H H 0.0000 0.0000 'International Tables Vol C Tables 4.2.6.8 and 6.1.1.4'
Co Co 0.3494 0.9721 'International Tables Vol C Tables 4.2.6.8 and 6.1.1.4'
N N 0.0061 0.0033 'International Tables Vol C Tables 4.2.6.8 and 6.1.1.4'
O O 0.0106 0.0060 'International Tables Vol C Tables 4.2.6.8 and 6.1.1.4'

loop_
_geom_angle_atom_site_label_1
_geom_angle_atom_site_label_2
_geom_angle_atom_site_label_3
_geom_angle_site_symmetry_1
_geom_angle_site_symmetry_3
_geom_angle
_geom_angle_publ_flag
N1 Co1 N2 . . 177.68(9) ?
N1 Co1 O5 . . 102.10(9) ?
N2 Co1 O5 . . 77.14(9) ?
N1 Co1 O1 . . 76.28(8) ?
N2 Co1 O1 . . 101.57(8) ?
O5 Co1 O1 . . 96.18(10) ?
N1 Co1 O3 . . 75.72(9) ?
N2 Co1 O3 . . 106.53(9) ?
O5 Co1 O3 . . 97.68(10) ?
O1 Co1 O3 . . 150.78(9) ?
N1 Co1 O7 . . 107.38(9) ?
N2 Co1 O7 . . 73.46(9) ?
O5 Co1 O7 . . 150.47(9) ?
O1 Co1 O7 . . 92.35(9) ?
O3 Co1 O7 . . 88.12(10) ?
C2 N1 C6 . . 121.0(2) ?
C2 N1 Co1 . . 119.22(18) ?
C6 N1 Co1 . . 119.7(2) ?
C9 N2 C13 . . 119.9(3) ?
C9 N2 Co1 . . 117.7(2) ?
C13 N2 Co1 . . 122.4(2) ?
C1 O1 Co1 . . 115.10(17) ?
C7 O3 Co1 . . 115.3(2) ?
C8 O5 Co1 . . 116.8(2) ?
C14 O7 Co1 . . 112.8(2) ?
C14 O8 H8 . . 109.5 ?
H13A O13 H13B . . 105(3) ?
H14A O14 H14B . . 105(3) ?
O2 C1 O1 . . 126.1(3) ?
O2 C1 C2 . . 117.5(3) ?
O1 C1 C2 . . 116.4(3) ?
N1 C2 C3 . . 121.4(3) ?
N1 C2 C1 . . 112.3(2) ?
C3 C2 C1 . . 126.4(3) ?
C2 C3 C4 . . 118.3(3) ?
C2 C3 H3 . . 120.9 ?
C4 C3 H3 . . 120.9 ?
C5 C4 C3 . . 119.8(3) ?
C5 C4 H4 . . 120.1 ?
C3 C4 H4 . . 120.1 ?
C4 C5 C6 . . 118.7(3) ?
C4 C5 H5 . . 120.7 ?
C6 C5 H5 . . 120.7 ?
N1 C6 C5 . . 120.8(3) ?
N1 C6 C7 . . 112.8(2) ?
C5 C6 C7 . . 126.4(3) ?
O4 C7 O3 . . 125.9(3) ?
O4 C7 C6 . . 117.9(3) ?
O3 C7 C6 . . 116.2(3) ?
O6 C8 O5 . . 125.9(3) ?
O6 C8 C9 . . 118.3(3) ?
O5 C8 C9 . . 115.8(3) ?
N2 C9 C10 . . 121.3(3) ?
N2 C9 C8 . . 112.5(3) ?
C10 C9 C8 . . 126.2(3) ?
C11 C10 C9 . . 118.7(3) ?
C11 C10 H10 . . 120.7 ?
C9 C10 H10 . . 120.7 ?
C10 C11 C12 . . 120.0(3) ?
C10 C11 H11 . . 120.0 ?
C12 C11 H11 . . 120.0 ?
C13 C12 C11 . . 118.1(3) ?
C13 C12 H12 . . 121.0 ?
C11 C12 H12 . . 121.0 ?
N2 C13 C12 . . 122.1(3) ?
N2 C13 C14 . . 111.1(3) ?
C12 C13 C14 . . 126.8(3) ?
O7 C14 O8 . . 125.3(3) ?
O7 C14 C13 . . 120.2(3) ?
O8 C14 C13 . . 114.5(3) ?
C16 N3 C20 . . 116.3(3) ?
C15 O9 H9 . . 109.5 ?
C21 O11 H11A . . 109.5 ?
N3 C16 C17 . . 124.3(3) ?
N3 C16 C15 . . 118.0(3) ?
C17 C16 C15 . . 117.7(3) ?
C18 C17 C16 . . 118.3(3) ?
C18 C17 H17 . . 120.8 ?
C16 C17 H17 . . 120.8 ?
C17 C18 C19 . . 118.9(3) ?
C17 C18 H18 . . 120.5 ?
C19 C18 H18 . . 120.5 ?
C20 C19 C18 . . 118.8(3) ?
C20 C19 H19 . . 120.6 ?
C18 C19 H19 . . 120.6 ?
N3 C20 C19 . . 123.3(3) ?
N3 C20 C21 . . 117.7(3) ?
C19 C20 C21 . . 119.0(3) ?
O10 C15 O9 . . 125.0(3) ?
O10 C15 C16 . . 120.9(3) ?
O9 C15 C16 . . 114.1(3) ?
O12 C21 O11 . . 123.5(3) ?
O12 C21 C20 . . 122.3(3) ?
O11 C21 C20 . . 114.2(3) ?
N5 N4 H4A . . 109.5 ?
N5 N4 H4B . . 109.5 ?
H4A N4 H4B . . 109.5 ?
N5 N4 H4C . . 109.5 ?
H4A N4 H4C . . 109.5 ?
H4B N4 H4C . . 109.5 ?
C22 N5 N4 . . 111.7(2) ?
C22 N5 H5A . . 106(2) ?
N4 N5 H5A . . 109.6(19) ?
C23 C22 C27 . . 119.7(3) ?
C23 C22 N5 . . 120.5(3) ?
C27 C22 N5 . . 119.6(3) ?
C24 C23 C22 . . 120.1(3) ?
C24 C23 H23 . . 120.0 ?
C22 C23 H23 . . 120.0 ?
C23 C24 C25 . . 120.8(4) ?
C23 C24 H24 . . 119.6 ?
C25 C24 H24 . . 119.6 ?
C26 C25 C24 . . 118.9(4) ?
C26 C25 H25 . . 120.5 ?
C24 C25 H25 . . 120.5 ?
C25 C26 C27 . . 121.1(4) ?
C25 C26 H26 . . 119.4 ?
C27 C26 H26 . . 119.4 ?
C26 C27 C22 . . 119.3(3) ?
C26 C27 H27 . . 120.3 ?
C22 C27 H27 . . 120.3 ?

loop_
_geom_bond_atom_site_label_1
_geom_bond_atom_site_label_2
_geom_bond_site_symmetry_2
_geom_bond_distance
_geom_bond_publ_flag
Co1 N1 . 2.017(2) y
Co1 N2 . 2.033(2) y
Co1 O5 . 2.090(2) y
Co1 O1 . 2.148(2) y
Co1 O3 . 2.175(2) y
Co1 O7 . 2.281(2) y
N1 C2 . 1.325(4) ?
N1 C6 . 1.337(3) ?
N2 C9 . 1.327(4) ?
N2 C13 . 1.332(4) ?
O1 C1 . 1.254(4) ?
O2 C1 . 1.244(4) ?
O3 C7 . 1.257(4) ?
O4 C7 . 1.247(4) ?
O5 C8 . 1.251(4) ?
O6 C8 . 1.238(4) ?
O7 C14 . 1.219(4) ?
O8 C14 . 1.303(4) ?
O8 H8 . 0.8200 ?
O13 H13A . 0.85(2) ?
O13 H13B . 0.85(3) ?
O14 H14A . 0.85(2) ?
O14 H14B . 0.85(3) ?
C1 C2 . 1.512(4) ?
C2 C3 . 1.380(4) ?
C3 C4 . 1.390(4) ?
C3 H3 . 0.9300 ?
C4 C5 . 1.377(5) ?
C4 H4 . 0.9300 ?
C5 C6 . 1.385(4) ?
C5 H5 . 0.9300 ?
C6 C7 . 1.500(4) ?
C8 C9 . 1.517(4) ?
C9 C10 . 1.375(4) ?
C10 C11 . 1.373(5) ?
C10 H10 . 0.9300 ?
C11 C12 . 1.376(5) ?
C11 H11 . 0.9300 ?
C12 C13 . 1.368(4) ?
C12 H12 . 0.9300 ?
C13 C14 . 1.487(5) ?
N3 C16 . 1.323(4) ?
N3 C20 . 1.348(3) ?
O9 C15 . 1.304(4) ?
O9 H9 . 0.8200 ?
O10 C15 . 1.206(4) ?
O11 C21 . 1.300(4) ?
O11 H11A . 0.8200 ?
O12 C21 . 1.202(4) ?
C16 C17 . 1.382(4) ?
C16 C15 . 1.507(4) ?
C17 C18 . 1.369(4) ?
C17 H17 . 0.9300 ?
C18 C19 . 1.376(5) ?
C18 H18 . 0.9300 ?
C19 C20 . 1.375(4) ?
C19 H19 . 0.9300 ?
C20 C21 . 1.498(4) ?
N4 N5 . 1.454(3) ?
N4 H4A . 0.8900 ?
N4 H4B . 0.8900 ?
N4 H4C . 0.8900 ?
N5 C22 . 1.424(4) ?
N5 H5A . 0.99(3) ?
C22 C23 . 1.380(5) ?
C22 C27 . 1.386(4) ?
C23 C24 . 1.365(5) ?
C23 H23 . 0.9300 ?
C24 C25 . 1.382(5) ?
C24 H24 . 0.9300 ?
C25 C26 . 1.373(6) ?
C25 H25 . 0.9300 ?
C26 C27 . 1.376(5) ?
C26 H26 . 0.9300 ?
C27 H27 . 0.9300 ?

loop_
_geom_hbond_atom_site_label_D
_geom_hbond_atom_site_label_H
_geom_hbond_atom_site_label_A
_geom_hbond_site_symmetry_A
_geom_hbond_distance_DH
_geom_hbond_distance_HA
_geom_hbond_distance_DA
_geom_hbond_angle_DHA
O8 H8 O14 . 0.82 1.67 2.491(4) 174.0
O13 H13A O6 1_665 0.85(2) 2.29(2) 2.917(4) 131(3)
O13 H13B O4 1_655 0.85(3) 2.09(2) 2.926(4) 168(3)
O14 H14A O4 1_655 0.85(2) 1.80(2) 2.645(4) 174(3)
O14 H14B O15 . 0.85(3) 1.98(4) 2.658(6) 136(4)
O9 H9 O2 1_566 0.82 1.70 2.520(3) 172.6
O11 H11A O13 1_556 0.82 1.84 2.634(4) 163.0
N4 H4A O6 1_665 0.89 2.06 2.935(3) 166.7
N4 H4A O5 1_665 0.89 2.53 2.993(3) 113.0
N4 H4A O11 1_554 0.89 2.58 3.011(3) 110.3
N4 H4B O10 2_676 0.89 2.05 2.834(3) 146.2
N4 H4C O9 1_554 0.89 2.41 2.964(3) 120.6
N5 H5A O1 1_565 0.99(3) 2.12(3) 3.060(3) 158(3)

loop_
_geom_torsion_atom_site_label_1
_geom_torsion_atom_site_label_2
_geom_torsion_atom_site_label_3
_geom_torsion_atom_site_label_4
_geom_torsion_site_symmetry_1
_geom_torsion_site_symmetry_2
_geom_torsion_site_symmetry_3
_geom_torsion_site_symmetry_4
_geom_torsion
_geom_torsion_publ_flag
N2 Co1 N1 C2 . . . . -15(2) ?
O5 Co1 N1 C2 . . . . -86.1(2) ?
O1 Co1 N1 C2 . . . . 7.4(2) ?
O3 Co1 N1 C2 . . . . 178.9(2) ?
O7 Co1 N1 C2 . . . . 95.6(2) ?
N2 Co1 N1 C6 . . . . 161(2) ?
O5 Co1 N1 C6 . . . . 90.7(2) ?
O1 Co1 N1 C6 . . . . -175.8(2) ?
O3 Co1 N1 C6 . . . . -4.3(2) ?
O7 Co1 N1 C6 . . . . -87.7(2) ?
N1 Co1 N2 C9 . . . . -70(2) ?
O5 Co1 N2 C9 . . . . 1.2(2) ?
O1 Co1 N2 C9 . . . . -92.6(2) ?
O3 Co1 N2 C9 . . . . 95.5(2) ?
O7 Co1 N2 C9 . . . . 178.4(2) ?
N1 Co1 N2 C13 . . . . 111(2) ?
O5 Co1 N2 C13 . . . . -177.5(2) ?
O1 Co1 N2 C13 . . . . 88.8(2) ?
O3 Co1 N2 C13 . . . . -83.1(2) ?
O7 Co1 N2 C13 . . . . -0.3(2) ?
N1 Co1 O1 C1 . . . . -7.2(2) ?
N2 Co1 O1 C1 . . . . 171.9(2) ?
O5 Co1 O1 C1 . . . . 93.8(2) ?
O3 Co1 O1 C1 . . . . -24.1(3) ?
O7 Co1 O1 C1 . . . . -114.5(2) ?
N1 Co1 O3 C7 . . . . 4.2(3) ?
N2 Co1 O3 C7 . . . . -175.2(3) ?
O5 Co1 O3 C7 . . . . -96.4(3) ?
O1 Co1 O3 C7 . . . . 21.3(4) ?
O7 Co1 O3 C7 . . . . 112.7(3) ?
N1 Co1 O5 C8 . . . . 176.4(2) ?
N2 Co1 O5 C8 . . . . -1.4(2) ?
O1 Co1 O5 C8 . . . . 99.1(2) ?
O3 Co1 O5 C8 . . . . -106.7(2) ?
O7 Co1 O5 C8 . . . . -6.8(4) ?
N1 Co1 O7 C14 . . . . -176.3(2) ?
N2 Co1 O7 C14 . . . . 1.4(2) ?
O5 Co1 O7 C14 . . . . 7.0(4) ?
O1 Co1 O7 C14 . . . . -99.9(2) ?
O3 Co1 O7 C14 . . . . 109.3(2) ?
Co1 O1 C1 O2 . . . . -175.8(2) ?
Co1 O1 C1 C2 . . . . 6.0(3) ?
C6 N1 C2 C3 . . . . -1.4(4) ?
Co1 N1 C2 C3 . . . . 175.3(2) ?
C6 N1 C2 C1 . . . . 176.7(3) ?
Co1 N1 C2 C1 . . . . -6.6(3) ?
O2 C1 C2 N1 . . . . -178.4(3) ?
O1 C1 C2 N1 . . . . 0.0(4) ?
O2 C1 C2 C3 . . . . -0.4(5) ?
O1 C1 C2 C3 . . . . 178.0(3) ?
N1 C2 C3 C4 . . . . 1.2(5) ?
C1 C2 C3 C4 . . . . -176.6(3) ?
C2 C3 C4 C5 . . . . -0.2(5) ?
C3 C4 C5 C6 . . . . -0.6(5) ?
C2 N1 C6 C5 . . . . 0.6(4) ?
Co1 N1 C6 C5 . . . . -176.1(2) ?
C2 N1 C6 C7 . . . . -179.5(3) ?
Co1 N1 C6 C7 . . . . 3.8(3) ?
C4 C5 C6 N1 . . . . 0.4(5) ?
C4 C5 C6 C7 . . . . -179.5(3) ?
Co1 O3 C7 O4 . . . . 176.8(3) ?
Co1 O3 C7 C6 . . . . -3.6(4) ?
N1 C6 C7 O4 . . . . 179.8(3) ?
C5 C6 C7 O4 . . . . -0.3(5) ?
N1 C6 C7 O3 . . . . 0.1(4) ?
C5 C6 C7 O3 . . . . -180.0(3) ?
Co1 O5 C8 O6 . . . . 179.7(3) ?
Co1 O5 C8 C9 . . . . 1.3(4) ?
C13 N2 C9 C10 . . . . -1.0(4) ?
Co1 N2 C9 C10 . . . . -179.7(2) ?
C13 N2 C9 C8 . . . . 177.8(2) ?
Co1 N2 C9 C8 . . . . -0.9(3) ?
O6 C8 C9 N2 . . . . -178.8(3) ?
O5 C8 C9 N2 . . . . -0.3(4) ?
O6 C8 C9 C10 . . . . -0.1(5) ?
O5 C8 C9 C10 . . . . 178.4(3) ?
N2 C9 C10 C11 . . . . 1.1(5) ?
C8 C9 C10 C11 . . . . -177.5(3) ?
C9 C10 C11 C12 . . . . -0.3(5) ?
C10 C11 C12 C13 . . . . -0.6(5) ?
C9 N2 C13 C12 . . . . 0.0(4) ?
Co1 N2 C13 C12 . . . . 178.7(2) ?
C9 N2 C13 C14 . . . . -179.4(2) ?
Co1 N2 C13 C14 . . . . -0.7(3) ?
C11 C12 C13 N2 . . . . 0.8(5) ?
C11 C12 C13 C14 . . . . -179.9(3) ?
Co1 O7 C14 O8 . . . . 179.7(3) ?
Co1 O7 C14 C13 . . . . -2.4(4) ?
N2 C13 C14 O7 . . . . 2.2(4) ?
C12 C13 C14 O7 . . . . -177.2(3) ?
N2 C13 C14 O8 . . . . -179.7(3) ?
C12 C13 C14 O8 . . . . 0.9(5) ?
C20 N3 C16 C17 . . . . -0.4(4) ?
C20 N3 C16 C15 . . . . -179.5(3) ?
N3 C16 C17 C18 . . . . 0.8(5) ?
C15 C16 C17 C18 . . . . 179.9(3) ?
C16 C17 C18 C19 . . . . -0.7(5) ?
C17 C18 C19 C20 . . . . 0.2(5) ?
C16 N3 C20 C19 . . . . -0.1(5) ?
C16 N3 C20 C21 . . . . 178.4(3) ?
C18 C19 C20 N3 . . . . 0.2(5) ?
C18 C19 C20 C21 . . . . -178.3(3) ?
N3 C16 C15 O10 . . . . 171.8(3) ?
C17 C16 C15 O10 . . . . -7.3(5) ?
N3 C16 C15 O9 . . . . -8.7(4) ?
C17 C16 C15 O9 . . . . 172.1(3) ?
N3 C20 C21 O12 . . . . -174.5(3) ?
C19 C20 C21 O12 . . . . 4.1(5) ?
N3 C20 C21 O11 . . . . 6.2(4) ?
C19 C20 C21 O11 . . . . -175.2(3) ?
N4 N5 C22 C23 . . . . -115.4(3) ?
N4 N5 C22 C27 . . . . 68.4(4) ?
C27 C22 C23 C24 . . . . -0.1(5) ?
N5 C22 C23 C24 . . . . -176.3(3) ?
C22 C23 C24 C25 . . . . -0.3(5) ?
C23 C24 C25 C26 . . . . 0.7(6) ?
C24 C25 C26 C27 . . . . -0.5(5) ?
C25 C26 C27 C22 . . . . 0.1(5) ?
C23 C22 C27 C26 . . . . 0.2(5) ?
N5 C22 C27 C26 . . . . 176.4(3) ?
